data_7123703
loop_
_publ_author_name
'Cai, Junkai'
'Zhao, Liang'
'Wei, Jianwei'
'He, Cheng'
'Long, Saran'
'Duan, Chunying'

_publ_section_title
;
 Negatively charged metal-organic hosts with cobalt dithiolene species:
 Improving PET processes for light-driven proton reduction through
 host-guest electrostatic interactions
;
_journal_name_full 'Chemical Communications'
_journal_paper_doi 10.1039/C9CC03871J
_journal_year 2019
_chemical_formula_sum 'C129 H175 Co3 N20 O17 S12'
_chemical_formula_weight 2839.40
_space_group_IT_number 2
_space_group_name_Hall '-P 1'
_space_group_name_H-M_alt 'P -1'
_symmetry_space_group_name_Hall '-P 1'
_symmetry_space_group_name_H-M 'P -1'
_atom_sites_solution_hydrogens geom
_atom_sites_solution_primary direct
_atom_sites_solution_secondary difmap
_audit_creation_method SHELXL-97
_audit_update_record
;
2019-05-15 deposited with the CCDC.    2019-06-21 downloaded from the CCDC.
;
_cell_angle_alpha 109.279(3)
_cell_angle_beta 93.004(4)
_cell_angle_gamma 105.142(4)
_cell_formula_units_Z 2
_cell_length_a 13.8759(13)
_cell_length_b 19.6896(18)
_cell_length_c 28.663(3)
_cell_measurement_temperature 199(2)
_cell_volume 7052.2(12)
_computing_structure_refinement 'SHELXL-97 (Sheldrick, 1997)'
_computing_structure_solution 'SHELXS-97 (Sheldrick, 1990)'
_diffrn_ambient_temperature 199(2)
_diffrn_measured_fraction_theta_full 0.988
_diffrn_measured_fraction_theta_max 0.988
_diffrn_radiation_monochromator graphite
_diffrn_radiation_source 'fine-focus sealed tube'
_diffrn_radiation_type MoK\a
_diffrn_radiation_wavelength 0.71073
_diffrn_reflns_av_R_equivalents 0.0484
_diffrn_reflns_av_sigmaI/netI 0.0405
_diffrn_reflns_limit_h_max 16
_diffrn_reflns_limit_h_min -16
_diffrn_reflns_limit_k_max 23
_diffrn_reflns_limit_k_min -23
_diffrn_reflns_limit_l_max 34
_diffrn_reflns_limit_l_min -34
_diffrn_reflns_number 131299
_diffrn_reflns_theta_full 25.00
_diffrn_reflns_theta_max 25.00
_diffrn_reflns_theta_min 2.08
_exptl_absorpt_coefficient_mu 0.594
_exptl_crystal_density_diffrn 1.337
_exptl_crystal_density_method 'not measured'
_exptl_crystal_F_000 2996
_refine_diff_density_max 1.489
_refine_diff_density_min -1.317
_refine_diff_density_rms 0.123
_refine_ls_extinction_method none
_refine_ls_goodness_of_fit_ref 1.070
_refine_ls_hydrogen_treatment mixed
_refine_ls_matrix_type full
_refine_ls_number_parameters 1648
_refine_ls_number_reflns 24545
_refine_ls_number_restraints 23
_refine_ls_restrained_S_all 1.070
_refine_ls_R_factor_all 0.1008
_refine_ls_R_factor_gt 0.0827
_refine_ls_shift/su_max 0.001
_refine_ls_shift/su_mean 0.000
_refine_ls_structure_factor_coef Fsqd
_refine_ls_weighting_details 'calc w=1/[\s^2^(Fo^2^)+(0.1104P)^2^+27.3961P] where P=(Fo^2^+2Fc^2^)/3'
_refine_ls_weighting_scheme calc
_refine_ls_wR_factor_gt 0.2340
_refine_ls_wR_factor_ref 0.2443
_reflns_number_gt 19356
_reflns_number_total 24545
_reflns_threshold_expression >2sigma(I)
_cod_data_source_file c9cc03871j2.cif
_cod_data_source_block 1_CCDC1
_cod_original_cell_volume 7052.2(11)
_cod_database_code 7123703

loop_
_symmetry_equiv_pos_as_xyz
'x, y, z'
'-x, -y, -z'

loop_
_atom_site_label
_atom_site_type_symbol
_atom_site_fract_x
_atom_site_fract_y
_atom_site_fract_z
_atom_site_U_iso_or_equiv
_atom_site_adp_type
_atom_site_occupancy
_atom_site_symmetry_multiplicity
_atom_site_calc_flag
_atom_site_refinement_flags
_atom_site_disorder_assembly
_atom_site_disorder_group
Co1 Co 0.51844(7) -0.77307(4) 0.11452(3) 0.0537(2) Uani 1 1 d . . .
Co2 Co 0.11956(5) -0.47877(4) -0.31798(3) 0.03792(19) Uani 1 1 d . . .
Co3 Co 0.25594(5) -1.26032(4) -0.46204(3) 0.03296(17) Uani 1 1 d . . .
S1 S 0.38816(14) -0.82732(9) 0.05628(6) 0.0582(4) Uani 1 1 d . . .
S2 S 0.42930(15) -0.79678(10) 0.17012(6) 0.0662(5) Uani 1 1 d . . .
S3 S 0.04581(11) -0.53625(7) -0.27098(5) 0.0405(3) Uani 1 1 d . . .
S4 S 0.01710(12) -0.41059(8) -0.30852(6) 0.0474(4) Uani 1 1 d . . .
S5 S 0.15773(10) -1.19402(7) -0.42903(5) 0.0371(3) Uani 1 1 d . . .
S6 S 0.13348(10) -1.33982(7) -0.52018(5) 0.0409(3) Uani 1 1 d . . .
S7 S 0.60399(13) -0.75557(9) 0.05674(6) 0.0565(4) Uani 1 1 d . . .
S8 S 0.65192(15) -0.71895(9) 0.17091(6) 0.0626(5) Uani 1 1 d . . .
S9 S 0.22334(10) -0.54505(7) -0.32371(5) 0.0404(3) Uani 1 1 d . . .
S10 S 0.19182(12) -0.42676(9) -0.36781(6) 0.0510(4) Uani 1 1 d . . .
S11 S 0.37718(10) -1.17919(7) -0.40407(5) 0.0411(3) Uani 1 1 d . . .
S12 S 0.35626(11) -1.32456(8) -0.49483(5) 0.0429(3) Uani 1 1 d . . .
N101 N 0.1076(4) -0.8890(3) -0.01035(17) 0.0486(12) Uani 1 1 d . . .
H10A H 0.0851 -0.8603 0.0146 0.058 Uiso 1 1 calc R . .
N102 N -0.1131(3) -0.6445(2) -0.22992(17) 0.0387(10) Uani 1 1 d . . .
H10B H -0.1342 -0.6533 -0.2614 0.046 Uiso 1 1 calc R . .
N103 N -0.0516(3) -1.1402(2) -0.37326(14) 0.0314(9) Uani 1 1 d . . .
H10C H -0.0719 -1.1854 -0.3715 0.038 Uiso 1 1 calc R . .
N104 N -0.0494(4) -0.8986(2) -0.19868(16) 0.0401(10) Uani 1 1 d . . .
N201 N 0.7307(4) -0.6864(3) -0.01448(18) 0.0580(14) Uani 1 1 d . . .
H20A H 0.7126 -0.6506 0.0075 0.070 Uiso 1 1 calc R . .
N202 N 0.4291(3) -0.5890(3) -0.30799(17) 0.0430(11) Uani 1 1 d . . .
H20B H 0.4332 -0.5422 -0.2900 0.052 Uiso 1 1 calc R . .
N203 N 0.5817(3) -1.0456(2) -0.34841(17) 0.0417(11) Uani 1 1 d . . .
H20C H 0.5766 -1.0507 -0.3802 0.050 Uiso 1 1 calc R . .
N204 N 0.5646(4) -0.7657(3) -0.21631(18) 0.0542(13) Uani 1 1 d . . .
O101 O 0.2114(5) -0.9626(3) -0.02725(18) 0.0819(17) Uani 1 1 d . . .
O102 O -0.0778(4) -0.5551(3) -0.15255(17) 0.0711(14) Uani 1 1 d . . .
O103 O 0.0026(4) -1.0775(2) -0.42549(15) 0.0580(12) Uani 1 1 d . . .
O201 O 0.8314(5) -0.7625(4) -0.02188(19) 0.093(2) Uani 1 1 d . . .
O202 O 0.3861(4) -0.6758(3) -0.38695(17) 0.0712(14) Uani 1 1 d . . .
O203 O 0.6101(4) -1.1047(3) -0.29501(18) 0.0715(14) Uani 1 1 d . . .
C101 C 0.2896(5) -0.8620(3) 0.0851(2) 0.0507(15) Uani 1 1 d . . .
C102 C 0.3072(6) -0.8475(3) 0.1366(2) 0.0580(17) Uani 1 1 d . . .
C103 C 0.2291(6) -0.8743(4) 0.1605(3) 0.071(2) Uani 1 1 d . . .
H10D H 0.2409 -0.8636 0.1955 0.086 Uiso 1 1 calc R . .
C104 C 0.1346(6) -0.9166(4) 0.1335(3) 0.072(2) Uani 1 1 d . . .
H10E H 0.0822 -0.9359 0.1499 0.087 Uiso 1 1 calc R . .
C105 C 0.1159(6) -0.9310(4) 0.0823(3) 0.067(2) Uani 1 1 d . . .
H10F H 0.0503 -0.9591 0.0642 0.080 Uiso 1 1 calc R . .
C106 C 0.1922(5) -0.9047(3) 0.0580(2) 0.0554(17) Uani 1 1 d . . .
C107 C 0.1719(5) -0.9220(3) 0.0026(2) 0.0509(15) Uani 1 1 d . . .
C108 C 0.0704(4) -0.8937(3) -0.05906(19) 0.0403(12) Uani 1 1 d . . .
C109 C 0.1076(4) -0.9280(3) -0.1016(2) 0.0434(13) Uani 1 1 d . . .
H10G H 0.1598 -0.9504 -0.0995 0.052 Uiso 1 1 calc R . .
C110 C 0.0674(4) -0.9292(3) -0.14787(19) 0.0385(12) Uani 1 1 d . . .
H11A H 0.0932 -0.9521 -0.1772 0.046 Uiso 1 1 calc R . .
C111 C -0.0090(4) -0.8976(3) -0.15140(18) 0.0363(11) Uani 1 1 d . . .
C112 C -0.0468(4) -0.8645(3) -0.1087(2) 0.0416(12) Uani 1 1 d . . .
H11B H -0.1001 -0.8432 -0.1108 0.050 Uiso 1 1 calc R . .
C113 C -0.0066(5) -0.8626(3) -0.0627(2) 0.0454(13) Uani 1 1 d . . .
H11C H -0.0325 -0.8397 -0.0334 0.054 Uiso 1 1 calc R . .
C114 C -0.0652(4) -0.8333(3) -0.20432(17) 0.0327(11) Uani 1 1 d . . .
C115 C -0.0156(4) -0.7609(3) -0.1712(2) 0.0412(12) Uani 1 1 d . . .
H11D H 0.0307 -0.7543 -0.1433 0.049 Uiso 1 1 calc R . .
C116 C -0.0323(4) -0.6982(3) -0.1780(2) 0.0412(12) Uani 1 1 d . . .
H11E H 0.0007 -0.6495 -0.1541 0.049 Uiso 1 1 calc R . .
C117 C -0.0963(4) -0.7057(3) -0.21916(18) 0.0327(11) Uani 1 1 d . . .
C118 C -0.1460(4) -0.7781(3) -0.25283(18) 0.0333(11) Uani 1 1 d . . .
H11F H -0.1896 -0.7842 -0.2815 0.040 Uiso 1 1 calc R . .
C119 C -0.1329(4) -0.8411(3) -0.24517(18) 0.0334(11) Uani 1 1 d . . .
H11G H -0.1699 -0.8899 -0.2677 0.040 Uiso 1 1 calc R . .
C120 C -0.1008(4) -0.5744(3) -0.1979(2) 0.0444(13) Uani 1 1 d . . .
C121 C -0.1158(4) -0.5186(3) -0.2206(2) 0.0385(12) Uani 1 1 d . . .
C122 C -0.1906(4) -0.4835(3) -0.2061(2) 0.0509(15) Uani 1 1 d . . .
H12A H -0.2333 -0.4977 -0.1839 0.061 Uiso 1 1 calc R . .
C123 C -0.2027(5) -0.4285(4) -0.2235(3) 0.0551(16) Uani 1 1 d . . .
H12B H -0.2545 -0.4057 -0.2138 0.066 Uiso 1 1 calc R . .
C124 C -0.1403(5) -0.4064(3) -0.2548(2) 0.0506(15) Uani 1 1 d . . .
H12C H -0.1493 -0.3684 -0.2667 0.061 Uiso 1 1 calc R . .
C125 C -0.0644(4) -0.4392(3) -0.2692(2) 0.0415(12) Uani 1 1 d . . .
C126 C -0.0526(4) -0.4968(3) -0.25282(19) 0.0361(11) Uani 1 1 d . . .
C127 C -0.0476(4) -0.9591(3) -0.24275(18) 0.0342(11) Uani 1 1 d . . .
C128 C -0.1074(4) -1.0325(3) -0.2515(2) 0.0416(12) Uani 1 1 d . . .
H12D H -0.1492 -1.0420 -0.2278 0.050 Uiso 1 1 calc R . .
C129 C -0.1066(4) -1.0916(3) -0.29406(19) 0.0373(12) Uani 1 1 d . . .
H12E H -0.1472 -1.1412 -0.2991 0.045 Uiso 1 1 calc R . .
C130 C -0.0471(4) -1.0788(3) -0.32918(18) 0.0313(10) Uani 1 1 d . . .
C131 C 0.0140(4) -1.0058(3) -0.32034(18) 0.0326(11) Uani 1 1 d . . .
H13A H 0.0560 -0.9962 -0.3440 0.039 Uiso 1 1 calc R . .
C132 C 0.0136(4) -0.9478(3) -0.27768(19) 0.0353(11) Uani 1 1 d . . .
H13B H 0.0564 -0.8987 -0.2720 0.042 Uiso 1 1 calc R . .
C133 C -0.0282(4) -1.1366(3) -0.41734(19) 0.0352(11) Uani 1 1 d . . .
C134 C -0.0424(4) -1.2114(3) -0.45882(19) 0.0335(11) Uani 1 1 d . . .
C135 C -0.1346(4) -1.2491(3) -0.4898(2) 0.0393(12) Uani 1 1 d . . .
H13C H -0.1905 -1.2298 -0.4835 0.047 Uiso 1 1 calc R . .
C136 C -0.1453(4) -1.3150(3) -0.5300(2) 0.0444(13) Uani 1 1 d . . .
H13D H -0.2086 -1.3407 -0.5511 0.053 Uiso 1 1 calc R . .
C137 C -0.0644(4) -1.3434(3) -0.5394(2) 0.0404(12) Uani 1 1 d . . .
H13E H -0.0723 -1.3887 -0.5668 0.049 Uiso 1 1 calc R . .
C138 C 0.0285(4) -1.3059(3) -0.50884(18) 0.0328(11) Uani 1 1 d . . .
C139 C 0.0402(4) -1.2399(3) -0.46798(17) 0.0300(10) Uani 1 1 d . . .
C201 C 0.7291(5) -0.7105(3) 0.0869(2) 0.0518(15) Uani 1 1 d . . .
C202 C 0.7506(5) -0.6937(3) 0.1385(2) 0.0583(17) Uani 1 1 d . . .
C203 C 0.8494(6) -0.6578(4) 0.1634(3) 0.067(2) Uani 1 1 d . . .
H20D H 0.8633 -0.6439 0.1986 0.080 Uiso 1 1 calc R . .
C204 C 0.9267(6) -0.6427(5) 0.1367(3) 0.076(2) Uani 1 1 d . . .
H20E H 0.9940 -0.6189 0.1536 0.092 Uiso 1 1 calc R . .
C205 C 0.9072(6) -0.6617(4) 0.0855(3) 0.070(2) Uani 1 1 d . . .
H20F H 0.9616 -0.6519 0.0675 0.084 Uiso 1 1 calc R . .
C206 C 0.8082(5) -0.6952(4) 0.0597(2) 0.0602(18) Uani 1 1 d . . .
C207 C 0.7915(5) -0.7181(4) 0.0039(2) 0.0630(19) Uani 1 1 d . . .
C208 C 0.6929(4) -0.7049(3) -0.0658(2) 0.0464(14) Uani 1 1 d . . .
C209 C 0.6049(5) -0.6897(4) -0.0769(2) 0.0522(15) Uani 1 1 d . . .
H20G H 0.5725 -0.6664 -0.0504 0.063 Uiso 1 1 calc R . .
C210 C 0.5623(4) -0.7078(4) -0.1263(2) 0.0500(14) Uani 1 1 d . . .
H21A H 0.5016 -0.6967 -0.1332 0.060 Uiso 1 1 calc R . .
C211 C 0.6086(4) -0.7421(3) -0.1654(2) 0.0435(13) Uani 1 1 d . . .
C212 C 0.6991(4) -0.7549(3) -0.1535(2) 0.0450(13) Uani 1 1 d . . .
H21B H 0.7328 -0.7769 -0.1798 0.054 Uiso 1 1 calc R . .
C213 C 0.7414(4) -0.7367(3) -0.1047(2) 0.0481(14) Uani 1 1 d . . .
H21C H 0.8034 -0.7460 -0.0977 0.058 Uiso 1 1 calc R . .
C214 C 0.5241(5) -0.7199(3) -0.2354(2) 0.0453(13) Uani 1 1 d . . .
C215 C 0.4463(4) -0.7527(3) -0.2758(2) 0.0470(14) Uani 1 1 d . . .
H21D H 0.4154 -0.8056 -0.2874 0.056 Uiso 1 1 calc R . .
C216 C 0.4127(4) -0.7112(3) -0.2994(2) 0.0453(13) Uani 1 1 d . . .
H21E H 0.3607 -0.7355 -0.3275 0.054 Uiso 1 1 calc R . .
C217 C 0.4549(4) -0.6333(3) -0.2822(2) 0.0423(13) Uani 1 1 d . . .
C218 C 0.5270(4) -0.5988(3) -0.2391(2) 0.0482(14) Uani 1 1 d . . .
H21F H 0.5526 -0.5454 -0.2254 0.058 Uiso 1 1 calc R . .
C219 C 0.5615(5) -0.6415(3) -0.2165(2) 0.0494(14) Uani 1 1 d . . .
H21G H 0.6114 -0.6172 -0.1875 0.059 Uiso 1 1 calc R . .
C220 C 0.3987(4) -0.6117(3) -0.3577(2) 0.0471(14) Uani 1 1 d . . .
C221 C 0.3829(4) -0.5523(3) -0.3764(2) 0.0427(13) Uani 1 1 d . . .
C222 C 0.4456(5) -0.5318(4) -0.4087(2) 0.0556(16) Uani 1 1 d . . .
H22A H 0.4983 -0.5541 -0.4175 0.067 Uiso 1 1 calc R . .
C223 C 0.4312(5) -0.4786(4) -0.4282(3) 0.0635(18) Uani 1 1 d . . .
H22B H 0.4748 -0.4640 -0.4499 0.076 Uiso 1 1 calc R . .
C224 C 0.3541(5) -0.4469(4) -0.4161(2) 0.0548(16) Uani 1 1 d . . .
H22C H 0.3441 -0.4113 -0.4302 0.066 Uiso 1 1 calc R . .
C225 C 0.2904(4) -0.4666(3) -0.3836(2) 0.0449(13) Uani 1 1 d . . .
C226 C 0.3053(4) -0.5197(3) -0.3637(2) 0.0393(12) Uani 1 1 d . . .
C227 C 0.5694(5) -0.8362(3) -0.2503(2) 0.0464(14) Uani 1 1 d . . .
C228 C 0.5432(6) -0.8997(3) -0.2371(2) 0.0620(19) Uani 1 1 d . . .
H22D H 0.5203 -0.8958 -0.2059 0.074 Uiso 1 1 calc R . .
C229 C 0.5497(6) -0.9679(3) -0.2680(2) 0.0605(18) Uani 1 1 d . . .
H22E H 0.5333 -1.0101 -0.2576 0.073 Uiso 1 1 calc R . .
C230 C 0.5801(4) -0.9758(3) -0.3142(2) 0.0414(12) Uani 1 1 d . . .
C231 C 0.6039(4) -0.9131(3) -0.3280(2) 0.0403(12) Uani 1 1 d . . .
H23A H 0.6237 -0.9175 -0.3599 0.048 Uiso 1 1 calc R . .
C232 C 0.5993(4) -0.8439(3) -0.2961(2) 0.0438(13) Uani 1 1 d . . .
H23B H 0.6171 -0.8014 -0.3061 0.053 Uiso 1 1 calc R . .
C233 C 0.5902(4) -1.1062(3) -0.3374(2) 0.0484(14) Uani 1 1 d . . .
C234 C 0.5754(4) -1.1763(3) -0.3821(2) 0.0421(13) Uani 1 1 d . . .
C235 C 0.6539(4) -1.2086(4) -0.3903(3) 0.0538(16) Uani 1 1 d . . .
H23C H 0.7162 -1.1849 -0.3682 0.065 Uiso 1 1 calc R . .
C236 C 0.6427(5) -1.2746(4) -0.4301(3) 0.0569(17) Uani 1 1 d . . .
H23D H 0.6971 -1.2959 -0.4350 0.068 Uiso 1 1 calc R . .
C237 C 0.5538(5) -1.3093(3) -0.4622(2) 0.0499(14) Uani 1 1 d . . .
H23E H 0.5471 -1.3541 -0.4899 0.060 Uiso 1 1 calc R . .
C238 C 0.4722(4) -1.2792(3) -0.4548(2) 0.0390(12) Uani 1 1 d . . .
C239 C 0.4825(4) -1.2126(3) -0.4143(2) 0.0375(12) Uani 1 1 d . . .
N011 N 0.2130(5) -1.1395(4) -0.2644(2) 0.0713(17) Uani 1 1 d . . .
O011 O 0.2716(7) -1.0177(4) -0.2105(3) 0.137(3) Uani 1 1 d . . .
C011 C 0.2034(9) -1.0716(6) -0.2366(3) 0.092(3) Uani 1 1 d . . .
H01A H 0.1375 -1.0660 -0.2377 0.110 Uiso 1 1 calc R . .
C012 C 0.1262(10) -1.1980(6) -0.2935(4) 0.124(4) Uani 1 1 d . . .
H01B H 0.0665 -1.1801 -0.2889 0.187 Uiso 1 1 calc R . .
H01C H 0.1176 -1.2414 -0.2828 0.187 Uiso 1 1 calc R . .
H01D H 0.1344 -1.2130 -0.3289 0.187 Uiso 1 1 calc R . .
C013 C 0.3090(10) -1.1519(9) -0.2649(4) 0.135(5) Uani 1 1 d . . .
H01E H 0.3603 -1.1061 -0.2429 0.203 Uiso 1 1 calc R . .
H01F H 0.3250 -1.1647 -0.2991 0.203 Uiso 1 1 calc R . .
H01G H 0.3081 -1.1935 -0.2532 0.203 Uiso 1 1 calc R . .
N021 N 0.4780(5) -0.6594(3) 0.2928(2) 0.0640(15) Uani 1 1 d . . .
O021 O 0.4860(4) -0.5722(3) 0.25673(19) 0.0713(14) Uani 1 1 d . . .
C021 C 0.5241(6) -0.6128(3) 0.2715(2) 0.0600(17) Uani 1 1 d . . .
H02A H 0.5923 -0.6102 0.2672 0.072 Uiso 1 1 calc R . .
C022 C 0.3737(8) -0.6670(6) 0.3004(4) 0.112(3) Uani 1 1 d . . .
H02B H 0.3499 -0.6309 0.2897 0.169 Uiso 1 1 calc R . .
H02C H 0.3689 -0.6568 0.3359 0.169 Uiso 1 1 calc R . .
H02D H 0.3317 -0.7183 0.2807 0.169 Uiso 1 1 calc R . .
C023 C 0.5281(7) -0.7091(4) 0.3062(3) 0.083(3) Uani 1 1 d . . .
H02E H 0.5977 -0.6978 0.2993 0.125 Uiso 1 1 calc R . .
H02F H 0.4915 -0.7617 0.2864 0.125 Uiso 1 1 calc R . .
H02G H 0.5284 -0.7008 0.3419 0.125 Uiso 1 1 calc R . .
N031 N -0.2511(4) -0.6104(3) -0.35515(19) 0.0552(13) Uani 1 1 d . . .
O031 O -0.1941(4) -0.6982(3) -0.33666(18) 0.0754(14) Uani 1 1 d . . .
C031 C -0.1847(5) -0.6470(4) -0.3540(2) 0.0617(18) Uani 1 1 d . . .
H03A H -0.1246 -0.6333 -0.3674 0.074 Uiso 1 1 calc R . .
C032 C -0.3406(6) -0.6238(6) -0.3330(4) 0.097(3) Uani 1 1 d . . .
H03B H -0.3435 -0.6641 -0.3197 0.146 Uiso 1 1 calc R . .
H03C H -0.4000 -0.6389 -0.3583 0.146 Uiso 1 1 calc R . .
H03D H -0.3398 -0.5777 -0.3057 0.146 Uiso 1 1 calc R . .
C033 C -0.2358(6) -0.5525(4) -0.3767(2) 0.0671(19) Uani 1 1 d . . .
H03E H -0.1728 -0.5484 -0.3910 0.101 Uiso 1 1 calc R . .
H03F H -0.2316 -0.5043 -0.3507 0.101 Uiso 1 1 calc R . .
H03G H -0.2924 -0.5655 -0.4030 0.101 Uiso 1 1 calc R . .
N041 N 0.7094(5) -0.5226(3) 0.1375(2) 0.0635(15) Uani 1 1 d . . .
O041 O 0.6728(6) -0.5648(3) 0.0541(2) 0.0940(19) Uani 1 1 d . . .
C041 C 0.6496(7) -0.5606(4) 0.0954(3) 0.074(2) Uani 1 1 d . . .
H04A H 0.5826 -0.5873 0.0966 0.089 Uiso 1 1 calc R . .
C042 C 0.8152(7) -0.4847(6) 0.1383(4) 0.107(3) Uani 1 1 d . . .
H04B H 0.8278 -0.4904 0.1041 0.161 Uiso 1 1 calc R . .
H04C H 0.8582 -0.5072 0.1529 0.161 Uiso 1 1 calc R . .
H04D H 0.8308 -0.4311 0.1585 0.161 Uiso 1 1 calc R . .
C043 C 0.6785(7) -0.5203(5) 0.1856(3) 0.083(2) Uani 1 1 d . . .
H04E H 0.6067 -0.5481 0.1807 0.124 Uiso 1 1 calc R . .
H04F H 0.6896 -0.4679 0.2073 0.124 Uiso 1 1 calc R . .
H04G H 0.7185 -0.5435 0.2013 0.124 Uiso 1 1 calc R . .
N051 N 0.2993(4) -0.9605(3) -0.3663(2) 0.0565(13) Uani 1 1 d . . .
O051 O 0.2139(4) -0.8761(3) -0.3336(2) 0.0698(13) Uani 1 1 d . . .
C051 C 0.2609(5) -0.9043(4) -0.3649(3) 0.0631(18) Uani 1 1 d . . .
H05A H 0.2716 -0.8847 -0.3910 0.076 Uiso 1 1 calc R . .
C052 C 0.3504(6) -0.9917(5) -0.4075(3) 0.076(2) Uani 1 1 d . . .
H05B H 0.3535 -0.9635 -0.4302 0.114 Uiso 1 1 calc R . .
H05C H 0.3130 -1.0447 -0.4257 0.114 Uiso 1 1 calc R . .
H05D H 0.4191 -0.9878 -0.3944 0.114 Uiso 1 1 calc R . .
C053 C 0.2882(6) -0.9940(5) -0.3291(3) 0.074(2) Uani 1 1 d . . .
H05E H 0.2528 -0.9680 -0.3036 0.110 Uiso 1 1 calc R . .
H05F H 0.3551 -0.9899 -0.3135 0.110 Uiso 1 1 calc R . .
H05G H 0.2492 -1.0472 -0.3446 0.110 Uiso 1 1 calc R . .
N061 N 0.5448(4) -1.1421(3) -0.52209(19) 0.0491(12) Uani 1 1 d . . .
O061 O 0.5738(3) -1.0396(3) -0.45117(17) 0.0609(11) Uani 1 1 d . . .
C061 C 0.5217(5) -1.0852(4) -0.4904(3) 0.0605(17) Uani 1 1 d . . .
H06G H 0.4583 -1.0788 -0.4988 0.073 Uiso 1 1 calc R . .
C062 C 0.4755(6) -1.1947(5) -0.5677(3) 0.080(2) Uani 1 1 d . . .
H06A H 0.4159 -1.1778 -0.5708 0.120 Uiso 1 1 calc R . .
H06B H 0.4546 -1.2451 -0.5657 0.120 Uiso 1 1 calc R . .
H06C H 0.5099 -1.1964 -0.5968 0.120 Uiso 1 1 calc R . .
C063 C 0.6370(6) -1.1578(4) -0.5110(3) 0.069(2) Uani 1 1 d . . .
H06D H 0.6758 -1.1191 -0.4797 0.104 Uiso 1 1 calc R . .
H06E H 0.6769 -1.1578 -0.5382 0.104 Uiso 1 1 calc R . .
H06F H 0.6213 -1.2073 -0.5076 0.104 Uiso 1 1 calc R . .
N071 N -0.1253(4) -1.4020(3) -0.43119(19) 0.0490(12) Uani 1 1 d . . .
O071 O -0.1324(4) -1.2913(2) -0.37567(17) 0.0586(11) Uani 1 1 d . . .
C071 C -0.0857(5) -1.3345(3) -0.3975(2) 0.0505(15) Uani 1 1 d . . .
H07A H -0.0142 -1.3172 -0.3893 0.061 Uiso 1 1 calc R . .
C072 C -0.0622(7) -1.4472(4) -0.4566(3) 0.079(2) Uani 1 1 d . . .
H07B H 0.0087 -1.4212 -0.4419 0.118 Uiso 1 1 calc R . .
H07C H -0.0708 -1.4543 -0.4922 0.118 Uiso 1 1 calc R . .
H07D H -0.0823 -1.4964 -0.4527 0.118 Uiso 1 1 calc R . .
C073 C -0.2328(6) -1.4312(4) -0.4472(3) 0.082(2) Uani 1 1 d . . .
H07E H -0.2659 -1.3960 -0.4268 0.123 Uiso 1 1 calc R . .
H07F H -0.2580 -1.4801 -0.4434 0.123 Uiso 1 1 calc R . .
H07G H -0.2478 -1.4373 -0.4824 0.123 Uiso 1 1 calc R . .
O081 O 1.0785(5) -0.7670(3) 0.0704(2) 0.0850(17) Uani 1 1 d . . .
N081 N 0.9777(7) -0.8039(4) 0.1231(3) 0.092(2) Uani 1 1 d . . .
C081 C 1.0640(8) -0.7668(5) 0.1127(3) 0.087(3) Uani 1 1 d . . .
H08A H 1.1179 -0.7382 0.1395 0.104 Uiso 1 1 calc R . .
C082 C 0.9672(12) -0.8002(8) 0.1740(4) 0.146(5) Uani 1 1 d . . .
H08B H 1.0315 -0.7702 0.1960 0.219 Uiso 1 1 calc R . .
H08C H 0.9488 -0.8512 0.1750 0.219 Uiso 1 1 calc R . .
H08D H 0.9144 -0.7767 0.1854 0.219 Uiso 1 1 calc R . .
C083 C 0.8909(9) -0.8468(6) 0.0824(5) 0.117(4) Uani 1 1 d . . .
H08E H 0.9111 -0.8440 0.0507 0.175 Uiso 1 1 calc R . .
H08F H 0.8349 -0.8251 0.0897 0.175 Uiso 1 1 calc R . .
H08G H 0.8694 -0.8995 0.0800 0.175 Uiso 1 1 calc R . .
O091 O 0.677(3) -0.3396(18) 0.1046(6) 0.48(2) Uani 1 1 d . A 1
N091 N 0.7332(8) -0.2803(6) 0.1857(7) 0.145(5) Uani 1 1 d . A 1
C091 C 0.6661(14) -0.3465(7) 0.1408(10) 0.224(14) Uani 1 1 d . A 1
H09H H 0.6196 -0.3892 0.1438 0.269 Uiso 1 1 calc R A 1
C092 C 0.7871(15) -0.2736(11) 0.2286(7) 0.197(10) Uani 1 1 d . A 1
H09D H 0.8215 -0.2216 0.2506 0.296 Uiso 1 1 d R A 1
H09E H 0.8371 -0.3006 0.2186 0.296 Uiso 1 1 d R A 1
H09F H 0.7403 -0.2987 0.2464 0.296 Uiso 1 1 d R A 1
C093 C 0.7386(9) -0.2169(8) 0.1793(5) 0.117(4) Uani 1 1 d . A 1
H09A H 0.7793 -0.1714 0.2066 0.175 Uiso 1 1 d R A 1
H09B H 0.6690 -0.2149 0.1748 0.175 Uiso 1 1 d R A 1
H09C H 0.7670 -0.2200 0.1483 0.175 Uiso 1 1 d R A 1
O2W O 0.719(2) -0.2526(18) 0.1255(12) 0.125(12) Uani 0.25 1 d P B 2
O3W O 0.7144(17) -0.1544(18) 0.2048(13) 0.241(14) Uani 0.50 1 d P C 2
N11 N 0.7628(13) -0.4159(7) -0.0234(4) 0.205(8) Uani 1 1 d U D 1
C11 C 0.8293(17) -0.3882(9) 0.0273(5) 0.197(8) Uani 1 1 d U D 1
H11H H 0.8256 -0.4318 0.0378 0.236 Uiso 1 1 calc R D 1
H11I H 0.8016 -0.3529 0.0522 0.236 Uiso 1 1 calc R D 1
C12 C 0.946(2) -0.3465(10) 0.0281(7) 0.273(14) Uani 1 1 d U D 1
H12F H 0.9616 -0.2928 0.0481 0.410 Uiso 1 1 calc R D 1
H12G H 0.9585 -0.3525 -0.0062 0.410 Uiso 1 1 calc R D 1
H12H H 0.9890 -0.3688 0.0428 0.410 Uiso 1 1 calc R D 1
C13 C 0.8162(12) -0.4852(10) -0.0633(5) 0.152(6) Uani 1 1 d . D 1
H13F H 0.7614 -0.5252 -0.0888 0.183 Uiso 1 1 calc R D 1
H13G H 0.8651 -0.4607 -0.0810 0.183 Uiso 1 1 calc R D 1
C14 C 0.869(3) -0.5214(16) -0.0343(11) 0.38(2) Uani 1 1 d . D 1
H14A H 0.8957 -0.5588 -0.0576 0.572 Uiso 1 1 calc R D 1
H14B H 0.8213 -0.5462 -0.0169 0.572 Uiso 1 1 calc R D 1
H14C H 0.9255 -0.4825 -0.0098 0.572 Uiso 1 1 calc R D 1
C15 C 0.675(2) -0.4587(10) -0.0146(8) 0.303(18) Uani 1 1 d U D 1
H15A H 0.6509 -0.4276 0.0146 0.363 Uiso 1 1 calc R D 1
H15B H 0.6874 -0.5015 -0.0070 0.363 Uiso 1 1 calc R D 1
C16 C 0.5855(16) -0.4916(10) -0.0655(10) 0.250(11) Uani 1 1 d U D 1
H16A H 0.5224 -0.5207 -0.0588 0.375 Uiso 1 1 calc R D 1
H16B H 0.6082 -0.5240 -0.0940 0.375 Uiso 1 1 calc R D 1
H16C H 0.5742 -0.4492 -0.0733 0.375 Uiso 1 1 calc R D 1
C17 C 0.7566(19) -0.3380(17) -0.0307(12) 0.35(2) Uani 1 1 d U D 1
H17A H 0.8202 -0.2977 -0.0137 0.421 Uiso 1 1 calc R D 1
H17B H 0.7510 -0.3458 -0.0668 0.421 Uiso 1 1 calc R D 1
C18 C 0.677(3) -0.3146(19) -0.0122(18) 0.54(4) Uani 1 1 d U D 1
H18A H 0.6975 -0.2595 0.0029 0.803 Uiso 1 1 calc R D 1
H18B H 0.6550 -0.3362 0.0131 0.803 Uiso 1 1 calc R D 1
H18C H 0.6205 -0.3313 -0.0395 0.803 Uiso 1 1 calc R D 1
O4W O 0.766(3) -0.434(2) -0.0681(14) 0.125(10) Uani 0.25 1 d PU E 2
N21 N 0.5313(6) -0.9642(3) -0.0939(2) 0.078(2) Uani 1 1 d . . .
C21 C 0.4531(8) -1.0284(5) -0.1356(3) 0.098(3) Uani 1 1 d . . .
H21H H 0.4295 -1.0079 -0.1598 0.118 Uiso 1 1 calc R . .
H21I H 0.4864 -1.0661 -0.1536 0.118 Uiso 1 1 calc R . .
C22 C 0.3619(8) -1.0679(5) -0.1171(4) 0.099(3) Uani 1 1 d . . .
H22F H 0.3151 -1.1077 -0.1456 0.148 Uiso 1 1 calc R . .
H22G H 0.3277 -1.0313 -0.0997 0.148 Uiso 1 1 calc R . .
H22H H 0.3841 -1.0900 -0.0941 0.148 Uiso 1 1 calc R . .
C23 C 0.5803(10) -0.9974(5) -0.0615(3) 0.120(5) Uani 1 1 d . . .
H23F H 0.5288 -1.0190 -0.0436 0.144 Uiso 1 1 calc R . .
H23G H 0.6024 -1.0391 -0.0836 0.144 Uiso 1 1 calc R . .
C24 C 0.6704(9) -0.9416(5) -0.0233(3) 0.124(5) Uani 1 1 d . . .
H24A H 0.6978 -0.9674 -0.0044 0.186 Uiso 1 1 calc R . .
H24B H 0.6490 -0.9009 -0.0004 0.186 Uiso 1 1 calc R . .
H24C H 0.7227 -0.9205 -0.0407 0.186 Uiso 1 1 calc R . .
C25 C 0.4788(10) -0.9115(5) -0.0611(4) 0.113(4) Uani 1 1 d . . .
H25A H 0.4319 -0.9399 -0.0446 0.135 Uiso 1 1 calc R . .
H25B H 0.5306 -0.8706 -0.0345 0.135 Uiso 1 1 calc R . .
C26 C 0.4204(8) -0.8761(4) -0.0868(3) 0.091(3) Uani 1 1 d . . .
H26A H 0.3902 -0.8434 -0.0621 0.136 Uiso 1 1 calc R . .
H26B H 0.3670 -0.9157 -0.1124 0.136 Uiso 1 1 calc R . .
H26C H 0.4660 -0.8462 -0.1024 0.136 Uiso 1 1 calc R . .
C27 C 0.6088(9) -0.9220(6) -0.1163(4) 0.118(4) Uani 1 1 d . . .
H27A H 0.6562 -0.8792 -0.0889 0.142 Uiso 1 1 calc R . .
H27B H 0.5746 -0.9008 -0.1367 0.142 Uiso 1 1 calc R . .
C28 C 0.6703(8) -0.9676(6) -0.1491(5) 0.112(4) Uani 1 1 d . . .
H28A H 0.7191 -0.9349 -0.1619 0.168 Uiso 1 1 calc R . .
H28B H 0.6247 -1.0092 -0.1772 0.168 Uiso 1 1 calc R . .
H28C H 0.7063 -0.9879 -0.1292 0.168 Uiso 1 1 calc R . .
N31 N -0.0613(3) -0.8685(2) -0.41086(17) 0.0400(10) Uani 1 1 d . . .
C31 C -0.1208(5) -0.8904(4) -0.3734(2) 0.0542(15) Uani 1 1 d . . .
H31A H -0.1676 -0.8594 -0.3647 0.065 Uiso 1 1 calc R . .
H31B H -0.0735 -0.8776 -0.3426 0.065 Uiso 1 1 calc R . .
C32 C -0.1819(5) -0.9723(4) -0.3891(3) 0.0543(15) Uani 1 1 d . . .
H32A H -0.2181 -0.9803 -0.3620 0.081 Uiso 1 1 calc R . .
H32B H -0.1366 -1.0040 -0.3964 0.081 Uiso 1 1 calc R . .
H32C H -0.2306 -0.9858 -0.4191 0.081 Uiso 1 1 calc R . .
C33 C 0.0173(5) -0.9107(4) -0.4200(3) 0.0562(16) Uani 1 1 d . . .
H33A H 0.0552 -0.9020 -0.3873 0.067 Uiso 1 1 calc R . .
H33B H -0.0181 -0.9652 -0.4356 0.067 Uiso 1 1 calc R . .
C34 C 0.0918(5) -0.8891(5) -0.4528(3) 0.0660(19) Uani 1 1 d . . .
H34A H 0.1397 -0.9187 -0.4564 0.099 Uiso 1 1 calc R . .
H34B H 0.1287 -0.8354 -0.4375 0.099 Uiso 1 1 calc R . .
H34C H 0.0557 -0.8992 -0.4858 0.099 Uiso 1 1 calc R . .
C35 C -0.1288(6) -0.8903(5) -0.4600(3) 0.071(2) Uani 1 1 d . . .
H35A H -0.1513 -0.9459 -0.4759 0.085 Uiso 1 1 calc R . .
H35B H -0.0885 -0.8700 -0.4826 0.085 Uiso 1 1 calc R . .
C36 C -0.2215(6) -0.8623(5) -0.4553(3) 0.072(2) Uani 1 1 d . . .
H36A H -0.2612 -0.8789 -0.4885 0.108 Uiso 1 1 calc R . .
H36B H -0.2001 -0.8072 -0.4408 0.108 Uiso 1 1 calc R . .
H36C H -0.2628 -0.8828 -0.4336 0.108 Uiso 1 1 calc R . .
C37 C -0.0111(6) -0.7842(4) -0.3908(4) 0.079(2) Uani 1 1 d . . .
H37A H 0.0239 -0.7705 -0.4170 0.095 Uiso 1 1 calc R . .
H37B H -0.0647 -0.7589 -0.3848 0.095 Uiso 1 1 calc R . .
C38 C 0.0630(6) -0.7533(4) -0.3439(3) 0.081(2) Uani 1 1 d . . .
H38A H 0.0897 -0.6985 -0.3343 0.121 Uiso 1 1 calc R . .
H38B H 0.1186 -0.7757 -0.3496 0.121 Uiso 1 1 calc R . .
H38C H 0.0295 -0.7653 -0.3172 0.121 Uiso 1 1 calc R . .
O1W O 0.3922(6) -0.6219(5) 0.1529(3) 0.124(3) Uani 1 1 d . . .

loop_
_atom_site_aniso_label
_atom_site_aniso_U_11
_atom_site_aniso_U_22
_atom_site_aniso_U_33
_atom_site_aniso_U_23
_atom_site_aniso_U_13
_atom_site_aniso_U_12
Co1 0.0813(6) 0.0325(4) 0.0333(4) 0.0061(3) -0.0135(4) 0.0050(4)
Co2 0.0459(4) 0.0291(4) 0.0392(4) 0.0133(3) 0.0038(3) 0.0109(3)
Co3 0.0384(4) 0.0237(3) 0.0308(4) 0.0025(3) 0.0038(3) 0.0089(3)
S1 0.0790(11) 0.0481(9) 0.0360(8) 0.0131(7) -0.0127(7) 0.0064(8)
S2 0.0922(13) 0.0494(9) 0.0337(8) 0.0125(7) -0.0154(8) -0.0096(9)
S3 0.0496(8) 0.0339(7) 0.0470(8) 0.0194(6) 0.0134(6) 0.0197(6)
S4 0.0561(9) 0.0376(7) 0.0561(9) 0.0230(7) 0.0057(7) 0.0187(6)
S5 0.0397(7) 0.0300(6) 0.0307(7) -0.0028(5) -0.0004(5) 0.0112(5)
S6 0.0440(7) 0.0273(6) 0.0370(7) -0.0059(5) 0.0033(6) 0.0096(5)
S7 0.0715(10) 0.0499(9) 0.0323(8) 0.0031(7) -0.0127(7) 0.0107(8)
S8 0.0886(12) 0.0439(9) 0.0364(9) 0.0068(7) -0.0174(8) 0.0031(8)
S9 0.0476(7) 0.0332(7) 0.0441(8) 0.0172(6) 0.0108(6) 0.0131(6)
S10 0.0608(9) 0.0490(9) 0.0536(9) 0.0312(8) 0.0091(7) 0.0169(7)
S11 0.0373(7) 0.0317(7) 0.0423(8) -0.0019(6) 0.0005(6) 0.0109(5)
S12 0.0482(8) 0.0322(7) 0.0414(8) 0.0014(6) 0.0068(6) 0.0157(6)
N101 0.069(3) 0.047(3) 0.026(2) 0.008(2) -0.005(2) 0.019(2)
N102 0.050(3) 0.033(2) 0.033(2) 0.012(2) 0.0062(19) 0.0120(19)
N103 0.041(2) 0.024(2) 0.025(2) 0.0051(17) 0.0026(17) 0.0082(17)
N104 0.065(3) 0.030(2) 0.025(2) 0.0059(18) 0.003(2) 0.018(2)
N201 0.067(3) 0.069(4) 0.031(3) -0.002(2) 0.006(2) 0.034(3)
N202 0.047(3) 0.034(2) 0.041(3) 0.005(2) 0.005(2) 0.011(2)
N203 0.048(3) 0.032(2) 0.035(2) 0.009(2) -0.002(2) 0.0008(19)
N204 0.078(4) 0.039(3) 0.037(3) 0.012(2) -0.006(2) 0.010(2)
O101 0.129(5) 0.066(3) 0.049(3) 0.003(3) -0.023(3) 0.056(3)
O102 0.122(4) 0.048(3) 0.043(3) 0.009(2) 0.009(3) 0.032(3)
O103 0.108(4) 0.032(2) 0.039(2) 0.0136(18) 0.024(2) 0.024(2)
O201 0.102(4) 0.118(5) 0.052(3) -0.011(3) -0.006(3) 0.075(4)
O202 0.110(4) 0.047(3) 0.047(3) 0.000(2) 0.004(3) 0.031(3)
O203 0.099(4) 0.056(3) 0.055(3) 0.021(2) -0.015(3) 0.018(3)
C101 0.083(4) 0.026(3) 0.033(3) 0.009(2) -0.015(3) 0.007(3)
C102 0.089(5) 0.034(3) 0.036(3) 0.011(3) -0.012(3) 0.000(3)
C103 0.100(6) 0.052(4) 0.048(4) 0.029(3) -0.013(4) -0.011(4)
C104 0.095(5) 0.061(4) 0.050(4) 0.034(4) -0.013(4) -0.008(4)
C105 0.086(5) 0.044(4) 0.059(4) 0.025(3) -0.019(4) -0.002(3)
C106 0.083(5) 0.030(3) 0.044(4) 0.014(3) -0.015(3) 0.005(3)
C107 0.081(4) 0.023(3) 0.034(3) 0.001(2) -0.016(3) 0.009(3)
C108 0.056(3) 0.031(3) 0.026(3) 0.006(2) -0.005(2) 0.009(2)
C109 0.048(3) 0.036(3) 0.045(3) 0.012(3) 0.001(2) 0.015(2)
C110 0.049(3) 0.037(3) 0.025(3) 0.008(2) 0.004(2) 0.010(2)
C111 0.050(3) 0.029(3) 0.025(3) 0.007(2) 0.002(2) 0.008(2)
C112 0.057(3) 0.041(3) 0.030(3) 0.011(2) 0.006(2) 0.022(3)
C113 0.068(4) 0.044(3) 0.026(3) 0.010(2) 0.012(3) 0.022(3)
C114 0.046(3) 0.030(3) 0.019(2) 0.006(2) 0.008(2) 0.010(2)
C115 0.048(3) 0.038(3) 0.030(3) 0.010(2) -0.005(2) 0.006(2)
C116 0.049(3) 0.030(3) 0.032(3) 0.005(2) -0.002(2) 0.001(2)
C117 0.039(3) 0.032(3) 0.026(3) 0.009(2) 0.010(2) 0.009(2)
C118 0.036(3) 0.039(3) 0.021(2) 0.005(2) 0.0036(19) 0.012(2)
C119 0.040(3) 0.030(3) 0.022(2) 0.000(2) 0.004(2) 0.009(2)
C120 0.051(3) 0.040(3) 0.038(3) 0.009(3) 0.011(2) 0.014(3)
C121 0.046(3) 0.029(3) 0.033(3) 0.002(2) 0.003(2) 0.012(2)
C122 0.046(3) 0.042(3) 0.058(4) 0.010(3) 0.010(3) 0.014(3)
C123 0.051(3) 0.048(4) 0.065(4) 0.011(3) 0.004(3) 0.025(3)
C124 0.054(3) 0.037(3) 0.061(4) 0.013(3) -0.001(3) 0.021(3)
C125 0.044(3) 0.030(3) 0.043(3) 0.003(2) -0.003(2) 0.012(2)
C126 0.042(3) 0.025(2) 0.033(3) 0.000(2) -0.002(2) 0.011(2)
C127 0.045(3) 0.033(3) 0.024(3) 0.009(2) 0.001(2) 0.013(2)
C128 0.054(3) 0.042(3) 0.028(3) 0.015(2) 0.012(2) 0.008(2)
C129 0.048(3) 0.027(3) 0.029(3) 0.008(2) 0.004(2) 0.001(2)
C130 0.034(2) 0.030(3) 0.029(3) 0.009(2) 0.000(2) 0.011(2)
C131 0.036(3) 0.032(3) 0.029(3) 0.011(2) 0.008(2) 0.010(2)
C132 0.041(3) 0.027(3) 0.035(3) 0.010(2) 0.002(2) 0.007(2)
C133 0.045(3) 0.030(3) 0.031(3) 0.007(2) 0.005(2) 0.016(2)
C134 0.042(3) 0.030(3) 0.030(3) 0.012(2) 0.005(2) 0.011(2)
C135 0.041(3) 0.039(3) 0.036(3) 0.011(2) 0.007(2) 0.013(2)
C136 0.042(3) 0.039(3) 0.044(3) 0.012(3) -0.003(2) 0.003(2)
C137 0.048(3) 0.027(3) 0.033(3) 0.002(2) 0.002(2) 0.003(2)
C138 0.040(3) 0.028(3) 0.029(3) 0.010(2) 0.005(2) 0.007(2)
C139 0.040(3) 0.026(2) 0.019(2) 0.005(2) 0.0027(19) 0.007(2)
C201 0.073(4) 0.036(3) 0.033(3) -0.003(3) -0.009(3) 0.019(3)
C202 0.082(5) 0.040(3) 0.040(4) 0.002(3) -0.017(3) 0.017(3)
C203 0.083(5) 0.057(4) 0.040(4) -0.003(3) -0.017(4) 0.019(4)
C204 0.077(5) 0.077(5) 0.049(4) -0.005(4) -0.024(4) 0.022(4)
C205 0.070(5) 0.077(5) 0.044(4) -0.003(4) -0.008(3) 0.026(4)
C206 0.073(4) 0.055(4) 0.035(3) -0.009(3) -0.017(3) 0.027(3)
C207 0.061(4) 0.068(4) 0.045(4) -0.007(3) -0.007(3) 0.030(3)
C208 0.047(3) 0.054(4) 0.030(3) 0.003(3) 0.004(2) 0.016(3)
C209 0.057(4) 0.064(4) 0.040(3) 0.015(3) 0.021(3) 0.026(3)
C210 0.042(3) 0.057(4) 0.049(4) 0.018(3) 0.007(3) 0.013(3)
C211 0.052(3) 0.038(3) 0.029(3) 0.008(2) 0.005(2) 0.001(2)
C212 0.048(3) 0.043(3) 0.029(3) 0.001(2) 0.012(2) 0.005(2)
C213 0.041(3) 0.053(4) 0.038(3) 0.003(3) 0.007(2) 0.012(3)
C214 0.057(3) 0.038(3) 0.033(3) 0.010(2) 0.008(2) 0.005(3)
C215 0.046(3) 0.030(3) 0.049(4) 0.005(3) -0.001(3) 0.000(2)
C216 0.038(3) 0.038(3) 0.048(3) 0.007(3) 0.000(2) 0.004(2)
C217 0.042(3) 0.035(3) 0.046(3) 0.010(3) 0.011(2) 0.010(2)
C218 0.053(3) 0.031(3) 0.047(3) 0.005(3) 0.005(3) 0.002(2)
C219 0.061(4) 0.036(3) 0.039(3) 0.008(3) -0.003(3) 0.004(3)
C220 0.044(3) 0.042(3) 0.050(4) 0.008(3) 0.010(3) 0.014(3)
C221 0.045(3) 0.040(3) 0.030(3) 0.003(2) 0.001(2) 0.005(2)
C222 0.054(4) 0.059(4) 0.046(4) 0.012(3) 0.011(3) 0.012(3)
C223 0.068(4) 0.073(5) 0.050(4) 0.026(4) 0.023(3) 0.014(4)
C224 0.072(4) 0.054(4) 0.036(3) 0.022(3) 0.006(3) 0.009(3)
C225 0.047(3) 0.040(3) 0.039(3) 0.012(3) 0.000(2) 0.003(2)
C226 0.041(3) 0.030(3) 0.034(3) 0.004(2) 0.001(2) 0.000(2)
C227 0.057(3) 0.032(3) 0.035(3) 0.006(2) -0.008(3) -0.001(2)
C228 0.110(6) 0.040(3) 0.023(3) 0.009(3) 0.003(3) 0.002(3)
C229 0.094(5) 0.032(3) 0.041(4) 0.014(3) -0.002(3) -0.003(3)
C230 0.041(3) 0.037(3) 0.036(3) 0.011(2) -0.005(2) -0.003(2)
C231 0.041(3) 0.041(3) 0.035(3) 0.014(2) 0.003(2) 0.006(2)
C232 0.044(3) 0.038(3) 0.049(3) 0.022(3) 0.001(2) 0.004(2)
C233 0.042(3) 0.043(3) 0.054(4) 0.018(3) -0.006(3) 0.003(2)
C234 0.042(3) 0.033(3) 0.051(3) 0.019(3) 0.003(2) 0.006(2)
C235 0.041(3) 0.059(4) 0.070(4) 0.034(4) 0.003(3) 0.016(3)
C236 0.048(3) 0.057(4) 0.082(5) 0.034(4) 0.018(3) 0.028(3)
C237 0.053(4) 0.043(3) 0.060(4) 0.019(3) 0.017(3) 0.023(3)
C238 0.046(3) 0.031(3) 0.040(3) 0.012(2) 0.011(2) 0.013(2)
C239 0.039(3) 0.036(3) 0.043(3) 0.020(2) 0.009(2) 0.012(2)
N011 0.099(5) 0.059(4) 0.043(3) 0.015(3) 0.000(3) 0.008(3)
O011 0.204(9) 0.075(4) 0.081(5) 0.011(4) -0.043(5) -0.007(5)
C011 0.125(8) 0.082(6) 0.065(6) 0.027(5) -0.003(5) 0.028(6)
C012 0.170(11) 0.090(7) 0.062(6) 0.018(5) -0.014(6) -0.027(7)
C013 0.155(11) 0.197(14) 0.081(7) 0.051(8) 0.038(7) 0.094(11)
N021 0.082(4) 0.046(3) 0.051(3) 0.017(3) 0.000(3) -0.001(3)
O021 0.096(4) 0.042(3) 0.070(3) 0.020(2) -0.002(3) 0.014(2)
C021 0.081(5) 0.035(3) 0.043(4) -0.001(3) -0.002(3) 0.004(3)
C022 0.092(7) 0.110(8) 0.131(9) 0.053(7) 0.026(6) 0.008(6)
C023 0.127(7) 0.046(4) 0.058(5) 0.018(4) -0.018(4) 0.003(4)
N031 0.053(3) 0.067(4) 0.039(3) 0.011(3) 0.004(2) 0.019(3)
O031 0.100(4) 0.079(4) 0.052(3) 0.027(3) 0.002(3) 0.030(3)
C031 0.061(4) 0.084(5) 0.040(4) 0.017(4) 0.006(3) 0.026(4)
C032 0.061(5) 0.097(7) 0.110(7) 0.010(6) 0.031(5) 0.015(4)
C033 0.087(5) 0.068(5) 0.040(4) 0.002(3) 0.000(3) 0.035(4)
N041 0.076(4) 0.049(3) 0.061(4) 0.014(3) 0.017(3) 0.017(3)
O041 0.162(6) 0.074(4) 0.060(4) 0.019(3) 0.039(4) 0.062(4)
C041 0.095(6) 0.052(4) 0.060(5) -0.001(4) 0.018(4) 0.024(4)
C042 0.081(6) 0.121(8) 0.119(8) 0.053(7) 0.022(6) 0.013(6)
C043 0.118(7) 0.064(5) 0.061(5) 0.016(4) 0.024(5) 0.021(5)
N051 0.052(3) 0.044(3) 0.070(4) 0.019(3) -0.001(3) 0.012(2)
O051 0.057(3) 0.053(3) 0.090(4) 0.015(3) 0.009(3) 0.013(2)
C051 0.046(4) 0.059(4) 0.076(5) 0.024(4) 0.001(3) 0.004(3)
C052 0.085(5) 0.074(5) 0.067(5) 0.020(4) 0.016(4) 0.026(4)
C053 0.071(5) 0.071(5) 0.074(5) 0.025(4) 0.008(4) 0.014(4)
N061 0.050(3) 0.048(3) 0.045(3) 0.012(2) 0.007(2) 0.012(2)
O061 0.064(3) 0.058(3) 0.046(3) 0.005(2) 0.002(2) 0.013(2)
C061 0.054(4) 0.068(4) 0.055(4) 0.011(4) 0.007(3) 0.024(3)
C062 0.081(5) 0.074(5) 0.062(5) 0.003(4) 0.003(4) 0.013(4)
C063 0.070(5) 0.074(5) 0.079(5) 0.033(4) 0.022(4) 0.036(4)
N071 0.068(3) 0.031(3) 0.050(3) 0.015(2) 0.008(2) 0.018(2)
O071 0.081(3) 0.035(2) 0.061(3) 0.016(2) 0.017(2) 0.020(2)
C071 0.062(4) 0.041(3) 0.051(4) 0.023(3) 0.006(3) 0.013(3)
C072 0.121(7) 0.048(4) 0.089(6) 0.031(4) 0.044(5) 0.049(4)
C073 0.091(6) 0.037(4) 0.104(7) 0.022(4) -0.018(5) 0.006(4)
O081 0.132(5) 0.074(4) 0.055(3) 0.019(3) 0.030(3) 0.043(3)
N081 0.136(7) 0.076(5) 0.065(5) 0.021(4) 0.036(5) 0.035(5)
C081 0.129(8) 0.072(5) 0.055(5) 0.014(4) 0.018(5) 0.034(5)
C082 0.238(16) 0.151(11) 0.093(8) 0.070(8) 0.082(10) 0.084(11)
C083 0.123(9) 0.081(7) 0.128(10) 0.023(7) 0.025(8) 0.020(6)
O091 0.81(6) 0.56(4) 0.130(13) -0.029(18) 0.03(2) 0.53(5)
N091 0.096(7) 0.090(8) 0.226(16) 0.024(9) 0.063(8) 0.025(6)
C091 0.184(15) 0.059(7) 0.41(3) 0.031(12) 0.22(2) 0.037(8)
C092 0.164(17) 0.192(19) 0.149(15) -0.011(14) 0.057(13) -0.005(14)
C093 0.101(8) 0.127(11) 0.147(12) 0.064(9) 0.043(8) 0.049(8)
O2W 0.094(18) 0.11(2) 0.11(2) -0.039(19) 0.045(16) 0.023(16)
O3W 0.123(17) 0.23(3) 0.32(4) 0.03(3) 0.04(2) 0.053(18)
N11 0.334(19) 0.119(8) 0.068(6) 0.027(6) 0.029(9) -0.077(10)
C11 0.38(3) 0.115(11) 0.065(8) 0.029(8) 0.029(12) 0.030(14)
C12 0.39(3) 0.136(14) 0.146(15) 0.008(12) -0.044(17) -0.102(18)
C13 0.152(12) 0.191(15) 0.102(10) 0.023(10) 0.061(9) 0.061(11)
C14 0.64(6) 0.38(4) 0.42(4) 0.35(4) 0.34(4) 0.30(4)
C15 0.53(4) 0.123(13) 0.162(17) 0.065(13) 0.099(19) -0.08(2)
C16 0.22(2) 0.131(15) 0.38(3) 0.074(19) 0.10(2) 0.017(14)
C17 0.28(3) 0.36(3) 0.43(4) 0.35(4) -0.14(3) -0.13(2)
C18 0.75(9) 0.34(4) 0.72(8) 0.36(5) 0.00(6) 0.31(6)
O4W 0.118(16) 0.131(18) 0.132(18) 0.043(14) 0.069(14) 0.043(14)
N21 0.132(6) 0.033(3) 0.053(4) 0.011(3) -0.036(4) 0.012(3)
C21 0.150(9) 0.054(5) 0.062(5) 0.006(4) -0.030(5) 0.010(5)
C22 0.145(9) 0.043(4) 0.088(7) 0.017(4) 0.002(6) 0.004(5)
C23 0.228(13) 0.061(5) 0.065(6) 0.015(4) -0.044(7) 0.057(7)
C24 0.204(12) 0.074(6) 0.077(6) 0.005(5) -0.074(7) 0.060(7)
C25 0.185(11) 0.055(5) 0.078(6) 0.007(5) -0.041(7) 0.035(6)
C26 0.136(8) 0.054(5) 0.073(5) 0.021(4) -0.025(5) 0.024(5)
C27 0.149(10) 0.071(6) 0.119(9) 0.045(6) -0.061(8) 0.009(6)
C28 0.106(8) 0.095(7) 0.146(10) 0.061(7) -0.017(7) 0.031(6)
N31 0.048(3) 0.037(2) 0.041(3) 0.017(2) 0.016(2) 0.017(2)
C31 0.054(4) 0.065(4) 0.044(4) 0.020(3) 0.011(3) 0.016(3)
C32 0.044(3) 0.053(4) 0.068(4) 0.031(3) 0.005(3) 0.007(3)
C33 0.065(4) 0.061(4) 0.054(4) 0.025(3) 0.016(3) 0.029(3)
C34 0.066(4) 0.093(5) 0.064(4) 0.042(4) 0.031(4) 0.043(4)
C35 0.083(5) 0.092(6) 0.052(4) 0.036(4) 0.010(4) 0.036(4)
C36 0.069(5) 0.094(6) 0.076(5) 0.045(5) 0.008(4) 0.041(4)
C37 0.077(5) 0.053(4) 0.121(7) 0.039(5) 0.031(5) 0.025(4)
C38 0.067(5) 0.043(4) 0.106(7) 0.006(4) 0.004(4) 0.001(3)
O1W 0.123(6) 0.128(6) 0.134(6) 0.043(5) 0.022(5) 0.062(5)

loop_
_atom_type_symbol
_atom_type_description
_atom_type_scat_dispersion_real
_atom_type_scat_dispersion_imag
_atom_type_scat_source
C C 0.0033 0.0016 'International Tables Vol C Tables 4.2.6.8 and 6.1.1.4'
H H 0.0000 0.0000 'International Tables Vol C Tables 4.2.6.8 and 6.1.1.4'
N N 0.0061 0.0033 'International Tables Vol C Tables 4.2.6.8 and 6.1.1.4'
O O 0.0106 0.0060 'International Tables Vol C Tables 4.2.6.8 and 6.1.1.4'
S S 0.1246 0.1234 'International Tables Vol C Tables 4.2.6.8 and 6.1.1.4'
Co Co 0.3494 0.9721 'International Tables Vol C Tables 4.2.6.8 and 6.1.1.4'

loop_
_geom_angle_atom_site_label_1
_geom_angle_atom_site_label_2
_geom_angle_atom_site_label_3
_geom_angle
S7 Co1 S2 177.01(7)
S7 Co1 S1 86.34(7)
S2 Co1 S1 91.76(8)
S7 Co1 S8 91.83(8)
S2 Co1 S8 90.05(7)
S1 Co1 S8 178.13(9)
S9 Co2 S10 91.78(6)
S9 Co2 S3 86.72(5)
S10 Co2 S3 177.17(7)
S9 Co2 S4 177.36(7)
S10 Co2 S4 89.85(6)
S3 Co2 S4 91.73(6)
S12 Co3 S11 91.40(6)
S12 Co3 S5 178.90(6)
S11 Co3 S5 87.80(5)
S12 Co3 S6 89.45(6)
S11 Co3 S6 178.91(6)
S5 Co3 S6 91.34(5)
C101 S1 Co1 105.3(2)
C102 S2 Co1 104.5(2)
C126 S3 Co2 105.15(19)
C125 S4 Co2 105.13(18)
C139 S5 Co3 104.97(16)
C138 S6 Co3 105.62(17)
C201 S7 Co1 105.1(2)
C202 S8 Co1 104.9(2)
C226 S9 Co2 105.36(19)
C225 S10 Co2 104.7(2)
C239 S11 Co3 105.47(19)
C238 S12 Co3 105.08(18)
C107 N101 C108 128.9(5)
C120 N102 C117 127.9(5)
C133 N103 C130 126.8(4)
C114 N104 C127 118.1(4)
C114 N104 C111 121.4(4)
C127 N104 C111 118.3(4)
C207 N201 C208 126.9(5)
C220 N202 C217 126.2(5)
C233 N203 C230 126.7(5)
C214 N204 C211 122.8(5)
C214 N204 C227 118.5(5)
C211 N204 C227 118.4(5)
C102 C101 C106 119.1(6)
C102 C101 S1 119.1(5)
C106 C101 S1 121.8(5)
C103 C102 C101 120.1(6)
C103 C102 S2 120.7(5)
C101 C102 S2 119.2(5)
C104 C103 C102 120.3(6)
C103 C104 C105 120.2(7)
C106 C105 C104 120.3(7)
C105 C106 C101 119.9(6)
C105 C106 C107 120.0(6)
C101 C106 C107 120.1(6)
O101 C107 N101 123.9(5)
O101 C107 C106 122.4(6)
N101 C107 C106 113.7(6)
C113 C108 C109 120.0(5)
C113 C108 N101 117.0(5)
C109 C108 N101 123.0(5)
C108 C109 C110 119.1(5)
C111 C110 C109 120.9(5)
C110 C111 C112 119.4(5)
C110 C111 N104 120.6(5)
C112 C111 N104 119.9(5)
C111 C112 C113 119.9(5)
C108 C113 C112 120.7(5)
C115 C114 C119 117.9(5)
C115 C114 N104 122.8(5)
C119 C114 N104 119.3(4)
C116 C115 C114 121.3(5)
C117 C116 C115 120.8(5)
C116 C117 C118 118.3(5)
C116 C117 N102 124.0(5)
C118 C117 N102 117.7(4)
C119 C118 C117 121.2(5)
C118 C119 C114 120.4(5)
O102 C120 N102 123.3(5)
O102 C120 C121 120.4(5)
N102 C120 C121 116.3(5)
C126 C121 C122 119.3(5)
C126 C121 C120 122.0(5)
C122 C121 C120 118.6(5)
C123 C122 C121 120.6(6)
C124 C123 C122 120.4(6)
C123 C124 C125 120.3(6)
C124 C125 C126 120.0(5)
C124 C125 S4 120.8(5)
C126 C125 S4 119.1(4)
C121 C126 C125 119.4(5)
C121 C126 S3 121.7(4)
C125 C126 S3 118.8(4)
C132 C127 C128 117.7(5)
C132 C127 N104 121.8(5)
C128 C127 N104 120.5(5)
C129 C128 C127 121.1(5)
C130 C129 C128 120.3(5)
C129 C130 C131 118.9(5)
C129 C130 N103 118.6(4)
C131 C130 N103 122.5(4)
C132 C131 C130 120.2(5)
C131 C132 C127 121.7(5)
O103 C133 N103 124.3(5)
O103 C133 C134 119.8(5)
N103 C133 C134 115.8(4)
C135 C134 C139 120.0(5)
C135 C134 C133 120.3(5)
C139 C134 C133 119.5(4)
C136 C135 C134 120.2(5)
C137 C136 C135 120.2(5)
C136 C137 C138 120.3(5)
C137 C138 C139 120.2(5)
C137 C138 S6 121.4(4)
C139 C138 S6 118.4(4)
C138 C139 C134 119.2(4)
C138 C139 S5 119.6(4)
C134 C139 S5 121.2(4)
C202 C201 C206 119.8(6)
C202 C201 S7 119.1(6)
C206 C201 S7 121.0(5)
C203 C202 C201 120.2(7)
C203 C202 S8 120.8(5)
C201 C202 S8 119.0(5)
C204 C203 C202 119.7(7)
C203 C204 C205 120.7(7)
C204 C205 C206 120.9(8)
C205 C206 C201 118.6(6)
C205 C206 C207 118.9(7)
C201 C206 C207 122.4(6)
O201 C207 N201 124.2(6)
O201 C207 C206 120.4(6)
N201 C207 C206 115.5(5)
C209 C208 C213 118.9(5)
C209 C208 N201 118.3(5)
C213 C208 N201 122.8(5)
C208 C209 C210 121.4(5)
C211 C210 C209 120.0(6)
C210 C211 C212 118.0(5)
C210 C211 N204 121.8(6)
C212 C211 N204 120.2(5)
C213 C212 C211 122.0(5)
C212 C213 C208 119.7(6)
C215 C214 C219 117.4(6)
C215 C214 N204 120.1(5)
C219 C214 N204 122.5(5)
C216 C215 C214 122.2(5)
C215 C216 C217 119.9(5)
C216 C217 C218 118.7(5)
C216 C217 N202 121.8(5)
C218 C217 N202 119.5(5)
C219 C218 C217 120.5(5)
C218 C219 C214 121.0(6)
O202 C220 N202 124.1(6)
O202 C220 C221 120.2(6)
N202 C220 C221 115.7(5)
C222 C221 C226 119.9(6)
C222 C221 C220 118.1(5)
C226 C221 C220 122.0(5)
C221 C222 C223 119.8(6)
C224 C223 C222 120.4(6)
C223 C224 C225 120.7(6)
C224 C225 C226 119.0(6)
C224 C225 S10 121.3(5)
C226 C225 S10 119.8(4)
C221 C226 C225 120.3(5)
C221 C226 S9 121.3(4)
C225 C226 S9 118.4(4)
C232 C227 C228 118.1(6)
C232 C227 N204 122.3(5)
C228 C227 N204 119.7(5)
C229 C228 C227 121.5(6)
C228 C229 C230 120.5(6)
C229 C230 C231 118.1(5)
C229 C230 N203 122.4(5)
C231 C230 N203 119.3(5)
C230 C231 C232 121.1(5)
C227 C232 C231 120.7(5)
O203 C233 N203 124.0(6)
O203 C233 C234 121.5(5)
N203 C233 C234 114.5(5)
C235 C234 C239 119.2(5)
C235 C234 C233 118.9(5)
C239 C234 C233 121.8(5)
C236 C235 C234 121.1(6)
C237 C236 C235 120.3(6)
C236 C237 C238 120.4(6)
C239 C238 C237 119.8(5)
C239 C238 S12 119.3(4)
C237 C238 S12 121.0(4)
C238 C239 C234 119.3(5)
C238 C239 S11 118.6(4)
C234 C239 S11 122.0(4)
C011 N011 C013 120.4(9)
C011 N011 C012 119.6(9)
C013 N011 C012 120.0(10)
O011 C011 N011 125.6(11)
C021 N021 C022 120.7(7)
C021 N021 C023 121.0(7)
C022 N021 C023 118.2(7)
O021 C021 N021 125.2(8)
C031 N031 C032 121.4(7)
C031 N031 C033 122.2(6)
C032 N031 C033 116.4(7)
O031 C031 N031 125.3(7)
C041 N041 C043 122.9(7)
C041 N041 C042 120.5(7)
C043 N041 C042 116.3(7)
O041 C041 N041 125.0(9)
C051 N051 C053 121.8(7)
C051 N051 C052 120.6(6)
C053 N051 C052 117.6(6)
O051 C051 N051 126.2(7)
C061 N061 C063 120.1(6)
C061 N061 C062 122.1(6)
C063 N061 C062 117.6(6)
O061 C061 N061 126.5(6)
C071 N071 C073 120.3(6)
C071 N071 C072 121.5(6)
C073 N071 C072 117.9(6)
O071 C071 N071 126.2(6)
C081 N081 C082 120.7(10)
C081 N081 C083 119.2(8)
C082 N081 C083 120.1(10)
O081 C081 N081 124.5(10)
C093 N091 C092 115.1(15)
C093 N091 C091 110.0(17)
C092 N091 C091 134.9(17)
O091 C091 N091 113(2)
C15 N11 C11 101.0(14)
C15 N11 C17 115(2)
C11 N11 C17 103.5(13)
C15 N11 C13 103.9(13)
C11 N11 C13 103.4(14)
C17 N11 C13 126.2(16)
N11 C11 C12 114.6(12)
C14 C13 N11 113.0(14)
N11 C15 C16 109.5(14)
C18 C17 N11 113.5(18)
C27 N21 C25 110.0(7)
C27 N21 C23 110.5(8)
C25 N21 C23 108.2(7)
C27 N21 C21 109.7(7)
C25 N21 C21 109.6(8)
C23 N21 C21 108.9(6)
C22 C21 N21 114.0(8)
C24 C23 N21 114.7(7)
C26 C25 N21 116.6(8)
N21 C27 C28 115.8(8)
C31 N31 C37 109.6(5)
C31 N31 C35 110.9(5)
C37 N31 C35 109.3(6)
C31 N31 C33 107.8(4)
C37 N31 C33 110.7(5)
C35 N31 C33 108.5(5)
N31 C31 C32 116.4(5)
C34 C33 N31 115.2(5)
N31 C35 C36 114.4(6)
C38 C37 N31 116.6(6)

loop_
_geom_bond_atom_site_label_1
_geom_bond_atom_site_label_2
_geom_bond_distance
Co1 S7 2.154(2)
Co1 S2 2.164(2)
Co1 S1 2.1665(18)
Co1 S8 2.1671(18)
Co2 S9 2.1607(15)
Co2 S10 2.1618(17)
Co2 S3 2.1655(15)
Co2 S4 2.1667(16)
Co3 S12 2.1662(15)
Co3 S11 2.1663(15)
Co3 S5 2.1692(14)
Co3 S6 2.1694(15)
S1 C101 1.738(7)
S2 C102 1.762(7)
S3 C126 1.762(5)
S4 C125 1.757(6)
S5 C139 1.760(5)
S6 C138 1.757(5)
S7 C201 1.755(7)
S8 C202 1.751(8)
S9 C226 1.755(6)
S10 C225 1.756(6)
S11 C239 1.754(5)
S12 C238 1.756(6)
N101 C107 1.337(8)
N101 C108 1.428(7)
N102 C120 1.342(7)
N102 C117 1.409(6)
N103 C133 1.340(6)
N103 C130 1.416(6)
N104 C114 1.417(6)
N104 C127 1.429(6)
N104 C111 1.431(6)
N201 C207 1.349(8)
N201 C208 1.427(7)
N202 C220 1.350(8)
N202 C217 1.413(7)
N203 C233 1.362(7)
N203 C230 1.407(7)
N204 C214 1.410(8)
N204 C211 1.425(7)
N204 C227 1.429(8)
O101 C107 1.223(8)
O102 C120 1.227(7)
O103 C133 1.233(6)
O201 C207 1.219(8)
O202 C220 1.223(7)
O203 C233 1.220(7)
C101 C102 1.403(8)
C101 C106 1.415(9)
C102 C103 1.393(10)
C103 C104 1.381(10)
C104 C105 1.395(9)
C105 C106 1.382(10)
C106 C107 1.502(8)
C108 C113 1.377(8)
C108 C109 1.385(8)
C109 C110 1.401(8)
C110 C111 1.378(8)
C111 C112 1.384(7)
C112 C113 1.390(8)
C114 C115 1.390(7)
C114 C119 1.403(7)
C115 C116 1.386(8)
C116 C117 1.381(7)
C117 C118 1.395(7)
C118 C119 1.383(7)
C120 C121 1.499(8)
C121 C126 1.398(8)
C121 C122 1.400(8)
C122 C123 1.375(9)
C123 C124 1.375(9)
C124 C125 1.387(8)
C125 C126 1.404(7)
C127 C132 1.382(7)
C127 C128 1.397(7)
C128 C129 1.384(7)
C129 C130 1.380(7)
C130 C131 1.396(7)
C131 C132 1.371(7)
C133 C134 1.513(7)
C134 C135 1.388(7)
C134 C139 1.402(7)
C135 C136 1.388(8)
C136 C137 1.380(8)
C137 C138 1.390(7)
C138 C139 1.397(7)
C201 C202 1.402(9)
C201 C206 1.406(10)
C202 C203 1.395(10)
C203 C204 1.377(11)
C204 C205 1.381(10)
C205 C206 1.403(10)
C206 C207 1.499(9)
C208 C209 1.376(8)
C208 C213 1.388(8)
C209 C210 1.396(9)
C210 C211 1.388(8)
C211 C212 1.390(8)
C212 C213 1.381(8)
C214 C215 1.390(8)
C214 C219 1.396(8)
C215 C216 1.369(8)
C216 C217 1.393(8)
C217 C218 1.395(8)
C218 C219 1.376(9)
C220 C221 1.496(8)
C221 C222 1.389(8)
C221 C226 1.396(8)
C222 C223 1.390(10)
C223 C224 1.377(10)
C224 C225 1.396(8)
C225 C226 1.397(8)
C227 C232 1.370(8)
C227 C228 1.388(8)
C228 C229 1.374(9)
C229 C230 1.383(9)
C230 C231 1.383(8)
C231 C232 1.387(8)
C233 C234 1.498(8)
C234 C235 1.391(8)
C234 C239 1.408(8)
C235 C236 1.382(10)
C236 C237 1.365(9)
C237 C238 1.404(8)
C238 C239 1.401(8)
N011 C011 1.357(11)
N011 C013 1.415(13)
N011 C012 1.417(11)
O011 C011 1.207(11)
N021 C021 1.314(9)
N021 C022 1.452(11)
N021 C023 1.470(10)
O021 C021 1.233(8)
N031 C031 1.316(9)
N031 C032 1.428(9)
N031 C033 1.441(9)
O031 C031 1.243(9)
N041 C041 1.295(10)
N041 C043 1.456(9)
N041 C042 1.458(11)
O041 C041 1.224(9)
N051 C051 1.339(9)
N051 C053 1.422(9)
N051 C052 1.452(9)
O051 C051 1.209(9)
N061 C061 1.315(8)
N061 C063 1.437(8)
N061 C062 1.468(9)
O061 C061 1.226(8)
N071 C071 1.311(8)
N071 C073 1.439(9)
N071 C072 1.461(8)
O071 C071 1.230(7)
O081 C081 1.237(10)
N081 C081 1.335(12)
N081 C082 1.455(12)
N081 C083 1.481(13)
O091 C091 1.10(3)
N091 C093 1.303(16)
N091 C092 1.35(2)
N091 C091 1.53(2)
N11 C15 1.38(2)
N11 C11 1.53(2)
N11 C17 1.64(3)
N11 C13 1.82(2)
C11 C12 1.61(3)
C13 C14 1.53(3)
C15 C16 1.69(3)
C17 C18 1.38(5)
N21 C27 1.490(14)
N21 C25 1.522(13)
N21 C23 1.522(9)
N21 C21 1.534(10)
C21 C22 1.522(14)
C23 C24 1.521(13)
C25 C26 1.499(11)
C27 C28 1.530(16)
N31 C31 1.496(7)
N31 C37 1.514(9)
N31 C35 1.517(8)
N31 C33 1.519(7)
C31 C32 1.513(9)
C33 C34 1.505(9)
C35 C36 1.521(10)
C37 C38 1.489(12)
